data_7706632
loop_
_publ_author_name
'Kordestani, Nazanin'
'Amiri Rudbari, Hadi'
'Fernandes, Alexandra R.'
'Raposo, Lu\'is R'
'Luz, Andr\'e'
'Baptista, Pedro V.'
'Bruno, Giuseppe'
'Scopelliti, Rosario'
'Fateminia, Zohreh'
'Micale, Nicola'
'Tumanov, Nikolay'
'Wouters, Johan'
'Abbasi Kajani, Abolghasem'
'Bordbar, Abdol-Khalegh'

_publ_section_title
;
 Copper(ii) complexes with tridentate halogen-substituted Schiff base
 ligands: synthesis, crystal structures and investigating the effect of
 halogenation, leaving groups and ligand flexibility on antiproliferative
 activities.
;
_journal_issue 11
_journal_name_full 'Dalton transactions (Cambridge, England : 2003)'
_journal_page_first 3990
_journal_page_last 4007
_journal_paper_doi 10.1039/d0dt03962d
_journal_volume 50
_journal_year 2021
_chemical_formula_moiety 'C28 H22 Cl4 Cu2 N6 O8'
_chemical_formula_sum 'C28 H22 Cl4 Cu2 N6 O8'
_chemical_formula_weight 839.39
_space_group_crystal_system monoclinic
_space_group_IT_number 14
_space_group_name_Hall '-P 2yn'
_space_group_name_H-M_alt 'P 1 21/n 1'
_atom_sites_solution_hydrogens geom
_atom_sites_solution_primary dual
_atom_sites_solution_secondary difmap
_audit_creation_method SHELXL-2018/3
_audit_update_record
;
2018-10-08 deposited with the CCDC.	2021-02-15 downloaded from the CCDC.
;
_cell_angle_alpha 90
_cell_angle_beta 90.8729(18)
_cell_angle_gamma 90
_cell_formula_units_Z 4
_cell_length_a 14.1249(3)
_cell_length_b 10.0756(3)
_cell_length_c 21.5993(6)
_cell_measurement_reflns_used 6586
_cell_measurement_temperature 140.00(10)
_cell_measurement_theta_max 76.2060
_cell_measurement_theta_min 9.6690
_cell_volume 3073.59(14)
_computing_cell_refinement 'CrysAlisPro 1.171.39.46 (Rigaku OD, 2018)'
_computing_data_collection 'CrysAlisPro 1.171.39.46 (Rigaku OD, 2018)'
_computing_data_reduction 'CrysAlisPro 1.171.39.46 (Rigaku OD, 2018)'
_computing_molecular_graphics 'XP (Bruker AXS, 1999)'
_computing_publication_material 'CIFTab (Sheldrick, 2015)'
_computing_structure_refinement 'SHELXL-2018/3 (Sheldrick, 2018)'
_computing_structure_solution 'SHELXT (Sheldrick, 2015)'
_diffrn_ambient_environment N~2~
_diffrn_ambient_temperature 140.00(10)
_diffrn_detector 'CCD plate'
_diffrn_detector_area_resol_mean 5.2817
_diffrn_detector_type AtlasS2
_diffrn_measured_fraction_theta_full 0.985
_diffrn_measured_fraction_theta_max 0.964
_diffrn_measurement_details
;
List of Runs (angles in degrees, time in seconds):

  # Type    Start    End  Width  t~exp~   \w     \q     \k     \f   Frames
#--------------------------------------------------------------------------
  1  \w    -65.00  16.00   1.00    1.00    --  -40.91  38.00 150.00   81
  2  \w    -95.00  -9.00   1.00    1.00    --  -40.91 125.00 120.00   86
  3  \w   -115.00 -16.00   1.00    1.00    --  -40.91 -38.00 -30.00   99
  4  \w     40.00  86.00   1.00    1.00    --   40.91-125.00  30.00   46
  5  \w     38.00 140.00   1.00    4.97    --  111.85 -30.00  30.00  102
  6  \w    143.00 175.00   1.00    4.97    --  111.85  45.00  30.00   32
  7  \w     97.00 175.00   1.00    4.97    --  111.85 125.00 120.00   78
  8  \w     86.00 123.00   1.00    4.97    --  111.85  45.00  30.00   37
  9  \w     49.00  99.00   1.00    4.97    --  111.85 -45.00-120.00   50
 10  \w     51.00 117.00   1.00    4.97    --  111.85-125.00-120.00   66
 11  \w     35.00 108.00   1.00    4.97    --  111.85 -94.00 -90.00   73
 12  \w     49.00 134.00   1.00    4.97    --  111.85 -77.00  60.00   85
 13  \w     86.00 178.00   1.00    4.97    --  111.85  45.00-150.00   92
 14  \w     40.00 119.00   1.00    4.97    --  111.85-125.00  90.00   79
 15  \w     29.00  58.00   1.00    4.97    --  111.85 -94.00-120.00   29
 16  \w     30.00 113.00   1.00    4.97    --  111.85 -15.00-150.00   83
 17  \w   -112.00 -17.00   1.00    1.00    --  -40.91 -57.00-120.00   95
;
_diffrn_measurement_device 'four-circle diffractometer'
_diffrn_measurement_device_type 'SuperNova, Dual, Cu at home/near, AtlasS2'
_diffrn_radiation_monochromator mirror
_diffrn_radiation_probe x-ray
_diffrn_radiation_type 'Cu K\a'
_diffrn_radiation_wavelength 1.54184
_diffrn_reflns_av_unetI/netI 0.0206
_diffrn_reflns_Laue_measured_fraction_full 0.985
_diffrn_reflns_Laue_measured_fraction_max 0.964
_diffrn_reflns_limit_h_max 17
_diffrn_reflns_limit_h_min -17
_diffrn_reflns_limit_k_max 12
_diffrn_reflns_limit_k_min -12
_diffrn_reflns_limit_l_max 26
_diffrn_reflns_limit_l_min -26
_diffrn_reflns_number 8565
_diffrn_reflns_point_group_measured_fraction_full 0.985
_diffrn_reflns_point_group_measured_fraction_max 0.964
_diffrn_reflns_theta_full 67.684
_diffrn_reflns_theta_max 75.978
_diffrn_reflns_theta_min 3.713
_diffrn_source 'micro-focus sealed X-ray tube'
_diffrn_source_type 'SuperNova (Cu) X-ray Source'
_exptl_absorpt_coefficient_mu 5.453
_exptl_absorpt_correction_T_max 1.000
_exptl_absorpt_correction_T_min 0.275
_exptl_absorpt_correction_type gaussian
_exptl_absorpt_process_details
;
CrysAlisPro 1.171.39.46 (Rigaku Oxford Diffraction, 2018)
Numerical absorption correction based on gaussian integration over
a multifaceted crystal model.
Empirical absorption correction using spherical harmonics,
 implemented in SCALE3 ABSPACK scaling algorithm.
;
_exptl_crystal_colour 'clear dark green'
_exptl_crystal_density_diffrn 1.814
_exptl_crystal_description plate
_exptl_crystal_F_000 1688
_exptl_crystal_size_max 0.385
_exptl_crystal_size_mid 0.276
_exptl_crystal_size_min 0.134
_refine_diff_density_max 0.844
_refine_diff_density_min -1.222
_refine_diff_density_rms 0.092
_refine_ls_extinction_method none
_refine_ls_goodness_of_fit_ref 1.055
_refine_ls_hydrogen_treatment constr
_refine_ls_matrix_type full
_refine_ls_number_parameters 463
_refine_ls_number_reflns 8565
_refine_ls_number_restraints 87
_refine_ls_restrained_S_all 1.057
_refine_ls_R_factor_all 0.0483
_refine_ls_R_factor_gt 0.0452
_refine_ls_shift/su_max 0.000
_refine_ls_shift/su_mean 0.000
_refine_ls_structure_factor_coef Fsqd
_refine_ls_weighting_details 'w=1/[\s^2^(Fo^2^)+(0.0936P)^2^+1.5891P] where P=(Fo^2^+2Fc^2^)/3'
_refine_ls_weighting_scheme calc
_refine_ls_wR_factor_gt 0.1350
_refine_ls_wR_factor_ref 0.1378
_reflns_Friedel_coverage 0.000
_reflns_number_gt 7799
_reflns_number_total 8565
_reflns_threshold_expression 'I > 2\s(I)'
_cod_data_source_file d0dt03962d2.cif
_cod_data_source_block gb5
_cod_depositor_comments 'Adding full bibliography for 7706630--7706633.cif.'
_cod_original_sg_symbol_H-M 'P 21/n'
_cod_database_code 7706632
_shelx_shelxl_version_number 2018/3
_shelx_space_group_comment
;
The symmetry employed for this shelxl refinement is uniquely defined
by the following loop, which should always be used as a source of
symmetry information in preference to the above space-group names.
They are only intended as comments.
;
_shelx_estimated_absorpt_t_min 0.228
_shelx_estimated_absorpt_t_max 0.529

loop_
_space_group_symop_operation_xyz
'x, y, z'
'-x+1/2, y+1/2, -z+1/2'
'-x, -y, -z'
'x-1/2, -y-1/2, z-1/2'

loop_
_atom_site_label
_atom_site_type_symbol
_atom_site_fract_x
_atom_site_fract_y
_atom_site_fract_z
_atom_site_U_iso_or_equiv
_atom_site_adp_type
_atom_site_occupancy
_atom_site_site_symmetry_order
_atom_site_calc_flag
_atom_site_refinement_flags_posn
_atom_site_refinement_flags_adp
_atom_site_refinement_flags_occupancy
_atom_site_disorder_assembly
_atom_site_disorder_group
Cu1 Cu 0.38845(4) 0.30993(5) 0.20237(3) 0.03049(16) Uani 1 1 d . . . . .
Cu2 Cu 0.61498(3) 0.18389(4) 0.20804(2) 0.02207(14) Uani 1 1 d . . . . .
Cl1 Cl 0.39583(6) -0.09001(8) 0.32069(4) 0.0317(2) Uani 1 1 d . . . . .
Cl2 Cl 0.39994(11) 0.18840(10) 0.53299(5) 0.0515(3) Uani 1 1 d . . . . .
Cl3 Cl 0.64353(6) 0.58496(8) 0.32050(4) 0.03153(19) Uani 1 1 d . . . . .
Cl4 Cl 0.65992(9) 0.31588(10) 0.53579(5) 0.0441(2) Uani 1 1 d . . . . .
O1 O 0.41201(17) 0.1718(2) 0.26151(12) 0.0247(5) Uani 1 1 d . . . . .
O5 O 0.63551(19) 0.3227(2) 0.26499(13) 0.0293(5) Uani 1 1 d . . . . .
O6 O 0.55458(17) 0.3242(2) 0.15536(12) 0.0255(5) Uani 1 1 d . . . . .
O7 O 0.5756(2) 0.5333(3) 0.13256(15) 0.0404(7) Uani 1 1 d . . . . .
O8 O 0.69631(18) 0.4001(3) 0.13894(14) 0.0359(6) Uani 1 1 d . . . . .
N1 N 0.40565(18) 0.4470(3) 0.26542(13) 0.0209(5) Uani 1 1 d . . . . .
N2 N 0.3594(2) 0.4374(3) 0.13223(14) 0.0271(6) Uani 1 1 d . . . . .
N3 N 0.3233(2) 0.0849(3) 0.14593(14) 0.0264(6) Uani 1 1 d D U . . .
N4 N 0.62966(19) 0.0461(3) 0.27016(14) 0.0240(5) Uani 1 1 d . . . . .
N5 N 0.61821(19) 0.0630(3) 0.13558(14) 0.0232(5) Uani 1 1 d . . . . .
N6 N 0.6105(2) 0.4232(3) 0.14218(14) 0.0265(6) Uani 1 1 d . . . . .
C1 C 0.4075(2) 0.1789(3) 0.32116(16) 0.0216(6) Uani 1 1 d . . . . .
C2 C 0.4034(2) 0.0615(3) 0.35830(17) 0.0256(6) Uani 1 1 d . . . . .
C3 C 0.4020(3) 0.0638(4) 0.42140(18) 0.0296(7) Uani 1 1 d . . . . .
H3 H 0.400192 -0.016848 0.444162 0.036 Uiso 1 1 calc R U . . .
C4 C 0.4031(3) 0.1850(4) 0.45214(18) 0.0326(8) Uani 1 1 d . . . . .
C5 C 0.4054(3) 0.3018(3) 0.41965(17) 0.0270(7) Uani 1 1 d . . . . .
H5 H 0.405902 0.384068 0.441165 0.032 Uiso 1 1 calc R U . . .
C6 C 0.4069(2) 0.3003(3) 0.35519(16) 0.0228(6) Uani 1 1 d . . . . .
C7 C 0.4097(2) 0.4271(3) 0.32398(16) 0.0217(6) Uani 1 1 d . . . . .
H7 H 0.415199 0.503617 0.349513 0.026 Uiso 1 1 calc R U . . .
C8 C 0.4130(2) 0.5858(3) 0.24480(16) 0.0233(6) Uani 1 1 d . . . . .
H8A H 0.472961 0.598197 0.222398 0.028 Uiso 1 1 calc R U . . .
H8B H 0.414142 0.645084 0.281348 0.028 Uiso 1 1 calc R U . . .
C9 C 0.3300(2) 0.6230(3) 0.20256(16) 0.0260(6) Uani 1 1 d . . . . .
H9A H 0.270664 0.589691 0.220708 0.031 Uiso 1 1 calc R U . . .
H9B H 0.325569 0.720934 0.199939 0.031 Uiso 1 1 calc R U . . .
C10 C 0.3399(2) 0.5671(3) 0.13854(17) 0.0241(6) Uani 1 1 d . . . . .
C11 C 0.3314(3) 0.6495(4) 0.0875(2) 0.0384(9) Uani 1 1 d . . . . .
H11 H 0.319198 0.741498 0.092875 0.046 Uiso 1 1 calc R U . . .
C12 C 0.3409(4) 0.5972(5) 0.0285(2) 0.0493(11) Uani 1 1 d . . . . .
H12 H 0.333713 0.652462 -0.006933 0.059 Uiso 1 1 calc R U . . .
C13 C 0.3607(3) 0.4651(4) 0.02187(19) 0.0405(9) Uani 1 1 d . . . . .
H13 H 0.368045 0.426711 -0.017946 0.049 Uiso 1 1 calc R U . . .
C14 C 0.3697(3) 0.3895(4) 0.07480(19) 0.0383(9) Uani 1 1 d . . . . .
H14 H 0.384045 0.297868 0.070340 0.046 Uiso 1 1 calc R U . . .
C15 C 0.6410(2) 0.3163(3) 0.32441(17) 0.0240(6) Uani 1 1 d . . . . .
C16 C 0.6451(2) 0.4348(3) 0.35996(17) 0.0255(6) Uani 1 1 d . . . . .
C17 C 0.6486(3) 0.4354(4) 0.42376(18) 0.0297(7) Uani 1 1 d . . . . .
H17 H 0.648956 0.516923 0.445886 0.036 Uiso 1 1 calc R U . . .
C18 C 0.6515(3) 0.3153(4) 0.45529(18) 0.0317(8) Uani 1 1 d . . . . .
C19 C 0.6493(3) 0.1971(4) 0.42359(18) 0.0296(7) Uani 1 1 d . . . . .
H19 H 0.652023 0.115606 0.445687 0.036 Uiso 1 1 calc R U . . .
C20 C 0.6431(2) 0.1963(3) 0.35857(17) 0.0243(6) Uani 1 1 d . . . . .
C21 C 0.6373(2) 0.0677(3) 0.32862(17) 0.0241(6) Uani 1 1 d . . . . .
H21 H 0.639384 -0.008056 0.354810 0.029 Uiso 1 1 calc R U . . .
C22 C 0.6272(3) -0.0942(4) 0.25028(18) 0.0301(7) Uani 1 1 d . . . . .
H22A H 0.610436 -0.150907 0.285913 0.036 Uiso 1 1 calc R U . . .
H22B H 0.690789 -0.120942 0.236289 0.036 Uiso 1 1 calc R U . . .
C23 C 0.5556(3) -0.1158(4) 0.19800(18) 0.0316(7) Uani 1 1 d . . . . .
H23A H 0.543856 -0.212250 0.193667 0.038 Uiso 1 1 calc R U . . .
H23B H 0.495037 -0.073594 0.209526 0.038 Uiso 1 1 calc R U . . .
C24 C 0.5848(2) -0.0622(4) 0.13666(18) 0.0288(7) Uani 1 1 d . . . . .
C25 C 0.5776(3) -0.1369(4) 0.0830(2) 0.0412(9) Uani 1 1 d . . . . .
H25 H 0.555685 -0.225924 0.084701 0.049 Uiso 1 1 calc R U . . .
C26 C 0.6022(4) -0.0820(5) 0.0271(2) 0.0484(11) Uani 1 1 d . . . . .
H26 H 0.593450 -0.130525 -0.010253 0.058 Uiso 1 1 calc R U . . .
C27 C 0.6400(3) 0.0447(4) 0.0261(2) 0.0415(9) Uani 1 1 d . . . . .
H27 H 0.660596 0.083206 -0.011483 0.050 Uiso 1 1 calc R U . . .
C28 C 0.6470(3) 0.1135(4) 0.08108(17) 0.0307(7) Uani 1 1 d . . . . .
H28 H 0.673188 0.200298 0.080645 0.037 Uiso 1 1 calc R U . . .
O2 O 0.4011(3) 0.1504(9) 0.1426(2) 0.0279(15) Uani 0.73(2) 1 d D U P A 1
O3 O 0.2537(6) 0.1499(9) 0.1684(3) 0.0314(14) Uani 0.73(2) 1 d D U P A 1
O4 O 0.3145(8) -0.0262(6) 0.1266(3) 0.0439(18) Uani 0.73(2) 1 d D U P A 1
O9 O 0.4115(6) 0.085(2) 0.1299(6) 0.025(4) Uani 0.27(2) 1 d D U P A 2
O10 O 0.2835(14) 0.1819(13) 0.1664(6) 0.018(3) Uani 0.27(2) 1 d D U P A 2
O11 O 0.2846(13) -0.0286(14) 0.1423(13) 0.039(4) Uani 0.27(2) 1 d D U P A 2

loop_
_atom_site_aniso_label
_atom_site_aniso_U_11
_atom_site_aniso_U_22
_atom_site_aniso_U_33
_atom_site_aniso_U_23
_atom_site_aniso_U_13
_atom_site_aniso_U_12
Cu1 0.0548(3) 0.0150(3) 0.0215(3) 0.00042(18) -0.0055(2) -0.0042(2)
Cu2 0.0282(2) 0.0164(2) 0.0215(3) 0.00213(17) -0.00013(18) -0.00109(16)
Cl1 0.0463(4) 0.0169(4) 0.0322(4) -0.0005(3) 0.0108(3) -0.0006(3)
Cl2 0.1013(9) 0.0325(5) 0.0210(4) 0.0034(3) 0.0073(5) 0.0043(5)
Cl3 0.0408(4) 0.0209(4) 0.0327(4) 0.0025(3) -0.0058(3) -0.0003(3)
Cl4 0.0704(6) 0.0396(5) 0.0223(4) -0.0003(4) 0.0014(4) 0.0021(4)
O1 0.0343(12) 0.0177(11) 0.0221(12) 0.0000(9) 0.0012(9) 0.0001(8)
O5 0.0415(13) 0.0211(12) 0.0251(13) 0.0026(9) -0.0024(10) -0.0026(9)
O6 0.0325(11) 0.0183(11) 0.0255(12) 0.0030(9) -0.0026(9) -0.0039(9)
O7 0.0568(17) 0.0173(13) 0.0473(17) 0.0067(11) 0.0116(13) 0.0032(11)
O8 0.0320(13) 0.0333(14) 0.0425(16) -0.0010(12) 0.0021(10) -0.0069(10)
N1 0.0228(11) 0.0153(12) 0.0247(13) 0.0012(10) 0.0029(9) -0.0013(9)
N2 0.0361(14) 0.0214(14) 0.0238(14) 0.0003(11) 0.0001(11) -0.0032(11)
N3 0.0306(14) 0.0259(15) 0.0228(14) 0.0010(11) 0.0034(10) -0.0069(11)
N4 0.0247(12) 0.0206(13) 0.0270(14) 0.0027(11) 0.0038(10) 0.0018(10)
N5 0.0252(12) 0.0180(13) 0.0266(14) 0.0013(11) 0.0030(10) 0.0017(10)
N6 0.0365(15) 0.0222(14) 0.0208(14) 0.0019(11) 0.0031(11) -0.0020(11)
C1 0.0231(13) 0.0173(15) 0.0245(16) 0.0007(11) 0.0044(11) -0.0004(10)
C2 0.0256(14) 0.0215(15) 0.0298(17) 0.0004(13) 0.0058(12) 0.0009(12)
C3 0.0395(17) 0.0201(16) 0.0294(18) 0.0067(13) 0.0082(13) 0.0052(13)
C4 0.048(2) 0.0282(19) 0.0216(17) 0.0005(13) 0.0048(14) 0.0011(15)
C5 0.0362(16) 0.0207(16) 0.0242(17) -0.0016(12) 0.0030(13) 0.0015(12)
C6 0.0247(14) 0.0198(15) 0.0239(16) 0.0005(12) 0.0015(11) 0.0008(11)
C7 0.0233(13) 0.0165(14) 0.0255(15) -0.0034(12) 0.0033(11) -0.0006(10)
C8 0.0302(15) 0.0144(15) 0.0253(16) 0.0011(12) 0.0016(12) -0.0011(11)
C9 0.0303(15) 0.0225(15) 0.0254(16) 0.0017(13) 0.0026(12) 0.0079(12)
C10 0.0255(14) 0.0213(15) 0.0256(17) 0.0016(13) 0.0015(11) 0.0003(11)
C11 0.065(3) 0.0228(18) 0.028(2) 0.0041(15) 0.0029(17) 0.0089(16)
C12 0.090(3) 0.033(2) 0.025(2) 0.0091(17) 0.006(2) 0.003(2)
C13 0.068(3) 0.033(2) 0.0209(17) 0.0003(15) 0.0039(16) 0.0016(18)
C14 0.065(3) 0.0208(16) 0.0285(19) -0.0020(15) -0.0031(16) 0.0047(16)
C15 0.0225(14) 0.0226(16) 0.0271(17) 0.0017(12) 0.0005(12) -0.0008(11)
C16 0.0247(14) 0.0227(16) 0.0291(17) 0.0021(13) -0.0004(12) 0.0004(11)
C17 0.0359(17) 0.0249(17) 0.0282(18) -0.0023(14) -0.0007(13) 0.0028(13)
C18 0.0396(18) 0.0327(19) 0.0229(18) 0.0006(14) 0.0020(14) -0.0004(14)
C19 0.0339(17) 0.0264(18) 0.0284(18) 0.0046(14) 0.0016(13) 0.0005(13)
C20 0.0254(14) 0.0244(16) 0.0233(16) 0.0039(13) 0.0006(12) 0.0011(11)
C21 0.0237(14) 0.0206(15) 0.0280(17) 0.0075(13) 0.0035(11) 0.0028(11)
C22 0.0394(18) 0.0207(17) 0.0305(18) 0.0015(13) 0.0071(14) 0.0047(13)
C23 0.0414(18) 0.0211(16) 0.0326(19) -0.0007(14) 0.0083(14) -0.0077(13)
C24 0.0330(16) 0.0224(16) 0.0312(18) -0.0003(14) 0.0057(13) 0.0007(13)
C25 0.062(3) 0.0264(19) 0.035(2) -0.0066(17) 0.0081(18) -0.0026(17)
C26 0.083(3) 0.032(2) 0.030(2) -0.0087(17) 0.009(2) 0.007(2)
C27 0.064(3) 0.035(2) 0.0264(19) 0.0022(16) 0.0125(17) 0.0062(18)
C28 0.0415(18) 0.0246(17) 0.0262(17) 0.0019(14) 0.0054(13) 0.0027(14)
O2 0.0274(17) 0.026(4) 0.030(2) 0.000(2) 0.0051(14) -0.0055(18)
O3 0.034(3) 0.036(3) 0.024(2) -0.001(2) 0.005(2) -0.003(2)
O4 0.073(5) 0.021(2) 0.038(3) -0.0104(19) 0.009(3) -0.014(3)
O9 0.020(4) 0.026(9) 0.031(5) 0.002(5) 0.009(3) -0.001(4)
O10 0.026(7) 0.009(5) 0.020(5) -0.001(4) 0.005(5) -0.004(4)
O11 0.039(8) 0.023(6) 0.055(11) -0.006(6) 0.010(6) -0.002(5)

loop_
_atom_type_symbol
_atom_type_description
_atom_type_scat_dispersion_real
_atom_type_scat_dispersion_imag
_atom_type_scat_source
C C 0.0181 0.0091 'International Tables Vol C Tables 4.2.6.8 and 6.1.1.4'
H H 0.0000 0.0000 'International Tables Vol C Tables 4.2.6.8 and 6.1.1.4'
Cl Cl 0.3639 0.7018 'International Tables Vol C Tables 4.2.6.8 and 6.1.1.4'
Cu Cu -1.9646 0.5888 'International Tables Vol C Tables 4.2.6.8 and 6.1.1.4'
N N 0.0311 0.0180 'International Tables Vol C Tables 4.2.6.8 and 6.1.1.4'
O O 0.0492 0.0322 'International Tables Vol C Tables 4.2.6.8 and 6.1.1.4'

loop_
_exptl_crystal_face_index_h
_exptl_crystal_face_index_k
_exptl_crystal_face_index_l
_exptl_crystal_face_perp_dist
-6 5 -3 0.1245
-8 -2 -4 0.1458
-1 -7 -1 0.1643
3 -6 1 0.1610
7 -4 3 0.1458
9 0 4 0.1142
-6 4 -6 0.1247
0 1 14 0.0461
5 5 4 0.1850
-4 6 -1 0.1520
-6 4 6 0.1157
1 0 -14 0.0807
2 -1 -13 0.1018
-4 -1 -12 0.0888
-2 -3 -12 0.0936
2 -5 -9 0.1268
-8 -2 5 0.1422
0 -6 7 0.1529
-6 3 9 0.1009
-2 0 14 0.0621
1 -2 14 0.0705
-2 0 -14 0.0743
4 4 -9 0.1759
9 0 -4 0.1232
5 0 -12 0.1064

loop_
_geom_angle_atom_site_label_1
_geom_angle_atom_site_label_2
_geom_angle_atom_site_label_3
_geom_angle
_geom_angle_site_symmetry_1
_geom_angle_site_symmetry_3
_geom_angle_publ_flag
O1 Cu1 N1 91.72(11) . . ?
O1 Cu1 N2 172.77(12) . . ?
N1 Cu1 N2 95.46(12) . . ?
O1 Cu1 O2 80.54(15) . . ?
N1 Cu1 O2 166.61(15) . . ?
N2 Cu1 O2 92.57(16) . . ?
O1 Cu1 O10 85.1(4) . . ?
N1 Cu1 O10 140.4(4) . . ?
N2 Cu1 O10 88.8(4) . . ?
O5 Cu2 N4 93.77(12) . . ?
O5 Cu2 N5 165.11(12) . . ?
N4 Cu2 N5 95.92(12) . . ?
O5 Cu2 O6 84.65(11) . . ?
N4 Cu2 O6 160.16(11) . . ?
N5 Cu2 O6 89.98(11) . . ?
C1 O1 Cu1 127.9(2) . . ?
C15 O5 Cu2 128.4(2) . . ?
N6 O6 Cu2 114.2(2) . . ?
C7 N1 C8 116.4(3) . . ?
C7 N1 Cu1 125.6(2) . . ?
C8 N1 Cu1 118.0(2) . . ?
C14 N2 C10 118.0(3) . . ?
C14 N2 Cu1 116.1(3) . . ?
C10 N2 Cu1 125.5(3) . . ?
O10 N3 O11 123.1(9) . . ?
O4 N3 O3 122.1(5) . . ?
O4 N3 O2 122.9(5) . . ?
O3 N3 O2 114.8(4) . . ?
O10 N3 O9 123.3(9) . . ?
O11 N3 O9 113.4(10) . . ?
C21 N4 C22 116.7(3) . . ?
C21 N4 Cu2 124.5(2) . . ?
C22 N4 Cu2 118.8(2) . . ?
C24 N5 C28 118.5(3) . . ?
C24 N5 Cu2 123.3(2) . . ?
C28 N5 Cu2 117.9(2) . . ?
O7 N6 O8 123.4(3) . . ?
O7 N6 O6 118.8(3) . . ?
O8 N6 O6 117.7(3) . . ?
O1 C1 C6 124.2(3) . . ?
O1 C1 C2 121.0(3) . . ?
C6 C1 C2 114.8(3) . . ?
C3 C2 C1 123.2(3) . . ?
C3 C2 Cl1 118.8(3) . . ?
C1 C2 Cl1 117.9(3) . . ?
C2 C3 C4 119.5(3) . . ?
C2 C3 H3 120.3 . . ?
C4 C3 H3 120.3 . . ?
C5 C4 C3 120.7(4) . . ?
C5 C4 Cl2 119.7(3) . . ?
C3 C4 Cl2 119.6(3) . . ?
C4 C5 C6 120.2(3) . . ?
C4 C5 H5 119.9 . . ?
C6 C5 H5 119.9 . . ?
C5 C6 C1 121.6(3) . . ?
C5 C6 C7 117.2(3) . . ?
C1 C6 C7 121.1(3) . . ?
N1 C7 C6 126.7(3) . . ?
N1 C7 H7 116.7 . . ?
C6 C7 H7 116.7 . . ?
N1 C8 C9 111.0(3) . . ?
N1 C8 H8A 109.4 . . ?
C9 C8 H8A 109.4 . . ?
N1 C8 H8B 109.4 . . ?
C9 C8 H8B 109.4 . . ?
H8A C8 H8B 108.0 . . ?
C10 C9 C8 112.2(3) . . ?
C10 C9 H9A 109.2 . . ?
C8 C9 H9A 109.2 . . ?
C10 C9 H9B 109.2 . . ?
C8 C9 H9B 109.2 . . ?
H9A C9 H9B 107.9 . . ?
N2 C10 C11 121.3(3) . . ?
N2 C10 C9 118.7(3) . . ?
C11 C10 C9 120.0(3) . . ?
C10 C11 C12 119.7(4) . . ?
C10 C11 H11 120.2 . . ?
C12 C11 H11 120.2 . . ?
C13 C12 C11 119.2(4) . . ?
C13 C12 H12 120.4 . . ?
C11 C12 H12 120.4 . . ?
C12 C13 C14 117.9(4) . . ?
C12 C13 H13 121.0 . . ?
C14 C13 H13 121.0 . . ?
N2 C14 C13 123.9(4) . . ?
N2 C14 H14 118.0 . . ?
C13 C14 H14 118.0 . . ?
O5 C15 C20 124.3(3) . . ?
O5 C15 C16 119.9(3) . . ?
C20 C15 C16 115.8(3) . . ?
C17 C16 C15 123.0(3) . . ?
C17 C16 Cl3 119.2(3) . . ?
C15 C16 Cl3 117.8(3) . . ?
C16 C17 C18 119.1(3) . . ?
C16 C17 H17 120.4 . . ?
C18 C17 H17 120.4 . . ?
C19 C18 C17 120.7(4) . . ?
C19 C18 Cl4 120.1(3) . . ?
C17 C18 Cl4 119.2(3) . . ?
C18 C19 C20 120.2(3) . . ?
C18 C19 H19 119.9 . . ?
C20 C19 H19 119.9 . . ?
C19 C20 C15 121.1(3) . . ?
C19 C20 C21 116.9(3) . . ?
C15 C20 C21 122.0(3) . . ?
N4 C21 C20 126.4(3) . . ?
N4 C21 H21 116.8 . . ?
C20 C21 H21 116.8 . . ?
N4 C22 C23 111.4(3) . . ?
N4 C22 H22A 109.3 . . ?
C23 C22 H22A 109.3 . . ?
N4 C22 H22B 109.3 . . ?
C23 C22 H22B 109.3 . . ?
H22A C22 H22B 108.0 . . ?
C24 C23 C22 114.7(3) . . ?
C24 C23 H23A 108.6 . . ?
C22 C23 H23A 108.6 . . ?
C24 C23 H23B 108.6 . . ?
C22 C23 H23B 108.6 . . ?
H23A C23 H23B 107.6 . . ?
N5 C24 C25 121.0(4) . . ?
N5 C24 C23 117.1(3) . . ?
C25 C24 C23 121.9(3) . . ?
C26 C25 C24 120.0(4) . . ?
C26 C25 H25 120.0 . . ?
C24 C25 H25 120.0 . . ?
C25 C26 C27 119.1(4) . . ?
C25 C26 H26 120.5 . . ?
C27 C26 H26 120.5 . . ?
C28 C27 C26 118.3(4) . . ?
C28 C27 H27 120.9 . . ?
C26 C27 H27 120.9 . . ?
N5 C28 C27 122.9(4) . . ?
N5 C28 H28 118.5 . . ?
C27 C28 H28 118.5 . . ?
N3 O2 Cu1 106.4(5) . . ?
N3 O10 Cu1 107.5(12) . . ?

loop_
_geom_bond_atom_site_label_1
_geom_bond_atom_site_label_2
_geom_bond_distance
_geom_bond_site_symmetry_2
_geom_bond_publ_flag
Cu1 O1 1.915(2) . ?
Cu1 N1 1.952(3) . ?
Cu1 N2 2.023(3) . ?
Cu1 O2 2.071(9) . ?
Cu1 O10 2.105(19) . ?
Cu2 O5 1.882(3) . ?
Cu2 N4 1.939(3) . ?
Cu2 N5 1.984(3) . ?
Cu2 O6 1.998(2) . ?
Cl1 C2 1.732(4) . ?
Cl2 C4 1.748(4) . ?
Cl3 C16 1.736(4) . ?
Cl4 C18 1.741(4) . ?
O1 C1 1.293(4) . ?
O5 C15 1.286(5) . ?
O6 N6 1.307(4) . ?
O7 N6 1.231(4) . ?
O8 N6 1.237(4) . ?
N1 C7 1.281(5) . ?
N1 C8 1.472(4) . ?
N2 C14 1.341(5) . ?
N2 C10 1.343(4) . ?
N3 O4 1.200(6) . ?
N3 O10 1.215(11) . ?
N3 O11 1.269(13) . ?
N3 O3 1.283(6) . ?
N3 O2 1.285(5) . ?
N3 O9 1.298(9) . ?
N4 C21 1.284(5) . ?
N4 C22 1.478(5) . ?
N5 C24 1.348(5) . ?
N5 C28 1.350(5) . ?
C1 C6 1.427(5) . ?
C1 C2 1.431(5) . ?
C2 C3 1.364(5) . ?
C3 C4 1.390(5) . ?
C3 H3 0.9500 . ?
C4 C5 1.371(5) . ?
C5 C6 1.393(5) . ?
C5 H5 0.9500 . ?
C6 C7 1.446(5) . ?
C7 H7 0.9500 . ?
C8 C9 1.521(5) . ?
C8 H8A 0.9900 . ?
C8 H8B 0.9900 . ?
C9 C10 1.502(5) . ?
C9 H9A 0.9900 . ?
C9 H9B 0.9900 . ?
C10 C11 1.384(5) . ?
C11 C12 1.389(6) . ?
C11 H11 0.9500 . ?
C12 C13 1.368(6) . ?
C12 H12 0.9500 . ?
C13 C14 1.378(6) . ?
C13 H13 0.9500 . ?
C14 H14 0.9500 . ?
C15 C20 1.416(5) . ?
C15 C16 1.421(5) . ?
C16 C17 1.378(5) . ?
C17 C18 1.390(5) . ?
C17 H17 0.9500 . ?
C18 C19 1.374(6) . ?
C19 C20 1.406(5) . ?
C19 H19 0.9500 . ?
C20 C21 1.450(5) . ?
C21 H21 0.9500 . ?
C22 C23 1.520(6) . ?
C22 H22A 0.9900 . ?
C22 H22B 0.9900 . ?
C23 C24 1.494(5) . ?
C23 H23A 0.9900 . ?
C23 H23B 0.9900 . ?
C24 C25 1.385(6) . ?
C25 C26 1.377(7) . ?
C25 H25 0.9500 . ?
C26 C27 1.384(7) . ?
C26 H26 0.9500 . ?
C27 C28 1.377(6) . ?
C27 H27 0.9500 . ?
C28 H28 0.9500 . ?

loop_
_geom_torsion_atom_site_label_1
_geom_torsion_atom_site_label_2
_geom_torsion_atom_site_label_3
_geom_torsion_atom_site_label_4
_geom_torsion
_geom_torsion_site_symmetry_1
_geom_torsion_site_symmetry_2
_geom_torsion_site_symmetry_3
_geom_torsion_site_symmetry_4
_geom_torsion_publ_flag
N4 Cu2 O5 C15 -9.4(3) . . . . ?
N5 Cu2 O5 C15 -140.0(4) . . . . ?
O6 Cu2 O5 C15 150.7(3) . . . . ?
Cu2 O6 N6 O7 -151.6(3) . . . . ?
Cu2 O6 N6 O8 29.7(4) . . . . ?
Cu1 O1 C1 C6 -16.6(4) . . . . ?
Cu1 O1 C1 C2 164.0(2) . . . . ?
O1 C1 C2 C3 177.6(3) . . . . ?
C6 C1 C2 C3 -1.9(5) . . . . ?
O1 C1 C2 Cl1 -4.8(4) . . . . ?
C6 C1 C2 Cl1 175.8(2) . . . . ?
C1 C2 C3 C4 0.9(6) . . . . ?
Cl1 C2 C3 C4 -176.7(3) . . . . ?
C2 C3 C4 C5 0.2(6) . . . . ?
C2 C3 C4 Cl2 179.3(3) . . . . ?
C3 C4 C5 C6 -0.2(6) . . . . ?
Cl2 C4 C5 C6 -179.3(3) . . . . ?
C4 C5 C6 C1 -0.9(5) . . . . ?
C4 C5 C6 C7 -179.7(3) . . . . ?
O1 C1 C6 C5 -177.6(3) . . . . ?
C2 C1 C6 C5 1.8(4) . . . . ?
O1 C1 C6 C7 1.2(5) . . . . ?
C2 C1 C6 C7 -179.4(3) . . . . ?
C8 N1 C7 C6 -178.1(3) . . . . ?
Cu1 N1 C7 C6 3.0(4) . . . . ?
C5 C6 C7 N1 -175.4(3) . . . . ?
C1 C6 C7 N1 5.7(5) . . . . ?
C7 N1 C8 C9 -126.2(3) . . . . ?
Cu1 N1 C8 C9 52.7(3) . . . . ?
N1 C8 C9 C10 -76.2(3) . . . . ?
C14 N2 C10 C11 -0.6(5) . . . . ?
Cu1 N2 C10 C11 172.6(3) . . . . ?
C14 N2 C10 C9 -178.8(3) . . . . ?
Cu1 N2 C10 C9 -5.6(4) . . . . ?
C8 C9 C10 N2 50.3(4) . . . . ?
C8 C9 C10 C11 -128.0(4) . . . . ?
N2 C10 C11 C12 1.6(7) . . . . ?
C9 C10 C11 C12 179.8(4) . . . . ?
C10 C11 C12 C13 -1.5(8) . . . . ?
C11 C12 C13 C14 0.5(8) . . . . ?
C10 N2 C14 C13 -0.6(7) . . . . ?
Cu1 N2 C14 C13 -174.4(4) . . . . ?
C12 C13 C14 N2 0.6(8) . . . . ?
Cu2 O5 C15 C20 7.6(5) . . . . ?
Cu2 O5 C15 C16 -172.1(2) . . . . ?
O5 C15 C16 C17 178.3(3) . . . . ?
C20 C15 C16 C17 -1.5(5) . . . . ?
O5 C15 C16 Cl3 -0.6(4) . . . . ?
C20 C15 C16 Cl3 179.6(2) . . . . ?
C15 C16 C17 C18 2.3(5) . . . . ?
Cl3 C16 C17 C18 -178.9(3) . . . . ?
C16 C17 C18 C19 -1.2(6) . . . . ?
C16 C17 C18 Cl4 177.9(3) . . . . ?
C17 C18 C19 C20 -0.6(6) . . . . ?
Cl4 C18 C19 C20 -179.7(3) . . . . ?
C18 C19 C20 C15 1.4(5) . . . . ?
C18 C19 C20 C21 -177.6(3) . . . . ?
O5 C15 C20 C19 179.9(3) . . . . ?
C16 C15 C20 C19 -0.3(5) . . . . ?
O5 C15 C20 C21 -1.2(5) . . . . ?
C16 C15 C20 C21 178.6(3) . . . . ?
C22 N4 C21 C20 178.7(3) . . . . ?
Cu2 N4 C21 C20 -4.6(4) . . . . ?
C19 C20 C21 N4 178.8(3) . . . . ?
C15 C20 C21 N4 -0.2(5) . . . . ?
C21 N4 C22 C23 139.8(3) . . . . ?
Cu2 N4 C22 C23 -37.1(4) . . . . ?
N4 C22 C23 C24 73.1(4) . . . . ?
C28 N5 C24 C25 -1.6(5) . . . . ?
Cu2 N5 C24 C25 171.7(3) . . . . ?
C28 N5 C24 C23 178.7(3) . . . . ?
Cu2 N5 C24 C23 -7.9(4) . . . . ?
C22 C23 C24 N5 -48.1(4) . . . . ?
C22 C23 C24 C25 132.2(4) . . . . ?
N5 C24 C25 C26 -1.9(7) . . . . ?
C23 C24 C25 C26 177.8(4) . . . . ?
C24 C25 C26 C27 4.3(8) . . . . ?
C25 C26 C27 C28 -3.2(7) . . . . ?
C24 N5 C28 C27 2.8(6) . . . . ?
Cu2 N5 C28 C27 -171.0(3) . . . . ?
C26 C27 C28 N5 -0.3(7) . . . . ?
O4 N3 O2 Cu1 -165.0(5) . . . . ?
O3 N3 O2 Cu1 18.7(5) . . . . ?
O11 N3 O10 Cu1 152.9(16) . . . . ?
O9 N3 O10 Cu1 -22.0(12) . . . . ?
